data_7230017
loop_
_publ_author_name
'Wang, Chao-Yi'
'Hao, Jun-Di'
'Ning, Xing-Yan'
'Wu, Jing-Shuai'
'Zhao, Dong-Lin'
'Kong, Chui-Jian'
'Shao, Chang-Lun'
'Wang, Chang-Yun'

_publ_section_title
;
 Penicilazaphilones D and E: two new azaphilones from a sponge-derived
 strain of the fungus Penicillium sclerotiorum
;
_journal_issue 8
_journal_name_full 'RSC Advances'
_journal_page_first 4348
_journal_paper_doi 10.1039/C7RA13327H
_journal_volume 8
_journal_year 2018
_chemical_absolute_configuration unk
_chemical_formula_moiety 'C14 H15 Cl O5, 0.5(H2 O)'
_chemical_formula_sum 'C14 H16 Cl O5.5'
_chemical_formula_weight 307.72
_space_group_crystal_system orthorhombic
_space_group_IT_number 19
_space_group_name_Hall 'P 2ac 2ab'
_space_group_name_H-M_alt 'P 21 21 21'
_symmetry_space_group_name_Hall 'P 2ac 2ab'
_symmetry_space_group_name_H-M 'P 21 21 21'
_atom_sites_solution_hydrogens mixed
_audit_block_doi 10.5517/cc1khzgh
_audit_creation_date 2016-01-05
_audit_creation_method
;
Olex2 1.2-beta
(compiled 2015.11.10 svn.r3248 for OlexSys, GUI svn.r5133)
;
_audit_update_record
;
2016-01-05 deposited with the CCDC.
2018-01-15 downloaded from the CCDC.
;
_cell_angle_alpha 90
_cell_angle_beta 90
_cell_angle_gamma 90
_cell_formula_units_Z 8
_cell_length_a 7.7241(4)
_cell_length_b 16.3543(7)
_cell_length_c 22.3393(9)
_cell_measurement_reflns_used 9884
_cell_measurement_temperature 170
_cell_measurement_theta_max 24.099
_cell_measurement_theta_min 3.056
_cell_volume 2822.0(2)
_computing_cell_refinement 'SAINT v8.34A (Bruker, 2013)'
_computing_data_reduction 'SAINT v8.34A (Bruker, 2013)'
_computing_molecular_graphics 'Olex2 (Dolomanov et al., 2009)'
_computing_publication_material 'Olex2 (Dolomanov et al., 2009)'
_computing_structure_refinement 'ShelXL (Sheldrick, 2015)'
_computing_structure_solution 'ShelXT (Sheldrick, 2015)'
_diffrn_ambient_temperature 170.0
_diffrn_measured_fraction_theta_full 0.998
_diffrn_measured_fraction_theta_max 0.995
_diffrn_measurement_device_type 'CCD area detector'
_diffrn_measurement_method 'phi and omega scans'
_diffrn_radiation_monochromator graphite
_diffrn_radiation_type MoK\a
_diffrn_radiation_wavelength 0.71073
_diffrn_reflns_av_R_equivalents 0.0993
_diffrn_reflns_av_unetI/netI 0.0566
_diffrn_reflns_Laue_measured_fraction_full 0.998
_diffrn_reflns_Laue_measured_fraction_max 0.995
_diffrn_reflns_limit_h_max 10
_diffrn_reflns_limit_h_min -9
_diffrn_reflns_limit_k_max 21
_diffrn_reflns_limit_k_min -21
_diffrn_reflns_limit_l_max 29
_diffrn_reflns_limit_l_min -28
_diffrn_reflns_number 43557
_diffrn_reflns_point_group_measured_fraction_full 0.999
_diffrn_reflns_point_group_measured_fraction_max 0.996
_diffrn_reflns_theta_full 26.000
_diffrn_reflns_theta_max 27.537
_diffrn_reflns_theta_min 3.006
_exptl_absorpt_coefficient_mu 0.291
_exptl_absorpt_correction_T_max 0.7456
_exptl_absorpt_correction_T_min 0.6643
_exptl_absorpt_correction_type multi-scan
_exptl_absorpt_process_details
;
SADABS-2012/1 (Bruker,2012) was used for absorption correction.
wR2(int) was 0.0960 before and 0.0627 after correction.
The Ratio of minimum to maximum transmission is 0.8910.
The \l/2 correction factor is 0.0015.
;
_exptl_crystal_colour 'clear light colourless'
_exptl_crystal_colour_lustre clear
_exptl_crystal_colour_modifier light
_exptl_crystal_colour_primary colourless
_exptl_crystal_density_diffrn 1.449
_exptl_crystal_description block
_exptl_crystal_F_000 1288
_exptl_crystal_size_max 0.498
_exptl_crystal_size_mid 0.201
_exptl_crystal_size_min 0.197
_refine_diff_density_max 0.229
_refine_diff_density_min -0.264
_refine_diff_density_rms 0.051
_refine_ls_abs_structure_details
;
 Flack x determined using 1601 quotients [(I+)-(I-)]/[(I+)+(I-)]
 (Parsons, Flack and Wagner, Acta Cryst. B69 (2013) 249-259).
;
_refine_ls_abs_structure_Flack -0.07(3)
_refine_ls_extinction_method none
_refine_ls_goodness_of_fit_ref 1.030
_refine_ls_hydrogen_treatment mixed
_refine_ls_matrix_type full
_refine_ls_number_parameters 384
_refine_ls_number_reflns 6467
_refine_ls_number_restraints 0
_refine_ls_restrained_S_all 1.030
_refine_ls_R_factor_all 0.0890
_refine_ls_R_factor_gt 0.0495
_refine_ls_shift/su_max 0.000
_refine_ls_shift/su_mean 0.000
_refine_ls_structure_factor_coef Fsqd
_refine_ls_weighting_details 'w=1/[\s^2^(Fo^2^)+(0.0530P)^2^+0.8770P] where P=(Fo^2^+2Fc^2^)/3'
_refine_ls_weighting_scheme calc
_refine_ls_wR_factor_gt 0.1039
_refine_ls_wR_factor_ref 0.1209
_reflns_Friedel_coverage 0.769
_reflns_Friedel_fraction_full 1.000
_reflns_Friedel_fraction_max 0.996
_reflns_number_gt 4597
_reflns_number_total 6467
_reflns_threshold_expression 'I > 2\s(I)'
_cod_data_source_file c7ra13327h2.cif
_cod_data_source_block 151229shaost5a_0m
_cod_original_formula_sum 'C14 H16 Cl O5.50'
_cod_database_code 7230017
_shelx_space_group_comment
;
The symmetry employed for this shelxl refinement is uniquely defined
by the following loop, which should always be used as a source of
symmetry information in preference to the above space-group names.
They are only intended as comments.
;
_olex2_refinement_description
;
1. Fixed Uiso
 At 1.2 times of:
  All C(H) groups, All C(H,H) groups
 At 1.5 times of:
  All C(H,H,H) groups, All O(H) groups, All O(H,H) groups
2.a Free rotating group:
 O1S(H1SA,H1SB)
2.b Ternary CH refined with riding coordinates:
 C24(H24), C8(H8), C10(H10), C22(H22)
2.c Secondary CH2 refined with riding coordinates:
 C23(H23A,H23B), C9(H9A,H9B)
2.d Aromatic/amide H refined with riding coordinates:
 C4(H4A), C20(H20), C6(H6), C18(H18), C17(H17), C3(H3A)
2.e Idealised Me refined as rotating group:
 C14(H14A,H14B,H14C), C15(H15A,H15B,H15C), C25(H25A,H25B,H25C), C1(H1A,H1B,H1C)
2.f Idealised tetrahedral OH refined as rotating group:
 O8(H8A), O3(H3), O9(H9)
;
_shelx_shelxl_version_number 2014/7
_olex2_submission_special_instructions 'No special instructions were received'

loop_
_space_group_symop_operation_xyz
'x, y, z'
'-x+1/2, -y, z+1/2'
'-x, y+1/2, -z+1/2'
'x+1/2, -y+1/2, -z'

loop_
_atom_site_label
_atom_site_type_symbol
_atom_site_fract_x
_atom_site_fract_y
_atom_site_fract_z
_atom_site_U_iso_or_equiv
_atom_site_adp_type
_atom_site_occupancy
_atom_site_site_symmetry_order
_atom_site_calc_flag
_atom_site_refinement_flags_posn
Cl1 Cl 0.85103(17) 0.38774(6) 0.70900(5) 0.0546(3) Uani 1 1 d .
Cl2 Cl 0.34478(18) 0.62498(6) 1.04052(5) 0.0586(3) Uani 1 1 d .
O8 O 0.6273(4) 0.41648(16) 0.93555(12) 0.0430(7) Uani 1 1 d .
H8A H 0.6965 0.3942 0.9130 0.064 Uiso 1 1 calc GR
O7 O 0.5632(4) 0.61387(16) 0.81481(11) 0.0406(6) Uani 1 1 d .
O2 O 0.9966(4) 0.08011(15) 0.65413(11) 0.0427(7) Uani 1 1 d .
O3 O 1.0850(4) 0.1727(2) 0.82318(13) 0.0486(7) Uani 1 1 d .
H3 H 1.1053 0.1745 0.8592 0.073 Uiso 1 1 calc GR
O4 O 0.8292(5) 0.2298(2) 0.90161(13) 0.0516(8) Uani 1 1 d .
O9 O 0.3575(5) 0.32635(16) 0.97879(13) 0.0541(8) Uani 1 1 d .
H9 H 0.4557 0.3259 0.9927 0.081 Uiso 1 1 calc GR
O5 O 0.7844(5) 0.36065(18) 0.83395(13) 0.0617(9) Uani 1 1 d .
O1S O 0.1800(5) 0.1855(2) 0.94935(17) 0.0727(10) Uani 1 1 d .
H1SA H 0.2325 0.2304 0.9556 0.109 Uiso 1 1 d G
H1SB H 0.2231 0.1484 0.9714 0.109 Uiso 1 1 d G
O10 O 0.2820(5) 0.45060(19) 1.05298(13) 0.0676(10) Uani 1 1 d .
O1 O 1.1557(6) 0.1571(2) 0.44414(14) 0.0777(11) Uani 1 1 d .
O6 O 0.7241(5) 0.8796(2) 0.72041(14) 0.0749(10) Uani 1 1 d .
C7 C 0.8896(5) 0.2250(2) 0.71492(16) 0.0327(8) Uani 1 1 d .
C23 C 0.5805(5) 0.5315(2) 0.83823(17) 0.0373(9) Uani 1 1 d .
H23A H 0.6905 0.5267 0.8589 0.045 Uiso 1 1 calc R
H23B H 0.5813 0.4931 0.8051 0.045 Uiso 1 1 calc R
C24 C 0.4634(5) 0.4230(2) 0.90663(16) 0.0354(9) Uani 1 1 d .
H24 H 0.4573 0.3829 0.8741 0.042 Uiso 1 1 calc R
C5 C 0.9847(5) 0.1532(2) 0.62556(16) 0.0379(9) Uani 1 1 d .
C8 C 0.8814(5) 0.1431(2) 0.74607(15) 0.0335(8) Uani 1 1 d .
H8 H 0.7657 0.1202 0.7395 0.040 Uiso 1 1 calc R
C13 C 0.8489(5) 0.2937(2) 0.74465(16) 0.0370(9) Uani 1 1 d .
C4 C 1.0334(6) 0.1506(2) 0.56274(16) 0.0412(9) Uani 1 1 d .
H4A H 1.0153 0.1979 0.5406 0.049 Uiso 1 1 calc R
C12 C 0.8062(5) 0.2964(2) 0.80822(18) 0.0412(9) Uani 1 1 d .
C21 C 0.4236(5) 0.5727(2) 0.92973(16) 0.0330(8) Uani 1 1 d .
C10 C 0.9097(5) 0.1509(2) 0.81409(17) 0.0383(9) Uani 1 1 d .
H10 H 0.8879 0.0978 0.8329 0.046 Uiso 1 1 calc R
C19 C 0.5313(5) 0.6714(2) 0.85686(17) 0.0355(9) Uani 1 1 d .
C20 C 0.4688(5) 0.6541(2) 0.91170(17) 0.0375(9) Uani 1 1 d .
H20 H 0.4544 0.6966 0.9389 0.045 Uiso 1 1 calc R
C6 C 0.9371(5) 0.2224(2) 0.65316(17) 0.0384(9) Uani 1 1 d .
H6 H 0.9349 0.2707 0.6312 0.046 Uiso 1 1 calc R
C11 C 0.7861(5) 0.2144(2) 0.84092(17) 0.0395(9) Uani 1 1 d .
C18 C 0.5663(5) 0.7552(2) 0.83815(18) 0.0404(9) Uani 1 1 d .
H18 H 0.5319 0.7966 0.8641 0.049 Uiso 1 1 calc R
C17 C 0.6425(5) 0.7781(2) 0.78771(17) 0.0400(9) Uani 1 1 d .
H17 H 0.6804 0.7374 0.7617 0.048 Uiso 1 1 calc R
C22 C 0.4362(5) 0.5088(2) 0.88088(15) 0.0328(9) Uani 1 1 d .
H22 H 0.3271 0.5090 0.8585 0.039 Uiso 1 1 calc R
C9 C 1.0117(6) 0.0852(2) 0.71855(16) 0.0422(10) Uani 1 1 d .
H9A H 1.1276 0.1034 0.7288 0.051 Uiso 1 1 calc R
H9B H 0.9956 0.0311 0.7355 0.051 Uiso 1 1 calc R
C28 C 0.3663(6) 0.5521(2) 0.98444(16) 0.0382(9) Uani 1 1 d .
C3 C 1.1005(5) 0.0877(2) 0.53419(17) 0.0424(10) Uani 1 1 d .
H3A H 1.1160 0.0388 0.5548 0.051 Uiso 1 1 calc R
C26 C 0.3236(6) 0.4041(2) 0.95259(17) 0.0408(9) Uani 1 1 d .
C2 C 1.1522(7) 0.0922(3) 0.47028(18) 0.0480(10) Uani 1 1 d .
C16 C 0.6710(6) 0.8641(2) 0.77013(18) 0.0454(10) Uani 1 1 d .
C14 C 0.5991(6) 0.1874(3) 0.8377(2) 0.0536(12) Uani 1 1 d .
H14A H 0.5853 0.1369 0.8591 0.080 Uiso 1 1 calc GR
H14B H 0.5667 0.1796 0.7966 0.080 Uiso 1 1 calc GR
H14C H 0.5265 0.2285 0.8553 0.080 Uiso 1 1 calc GR
C27 C 0.3217(6) 0.4688(2) 1.00210(17) 0.0442(10) Uani 1 1 d .
C15 C 0.6341(8) 0.9316(3) 0.8132(2) 0.0616(13) Uani 1 1 d .
H15A H 0.7083 0.9263 0.8475 0.092 Uiso 1 1 calc GR
H15B H 0.5154 0.9286 0.8258 0.092 Uiso 1 1 calc GR
H15C H 0.6549 0.9833 0.7942 0.092 Uiso 1 1 calc GR
C25 C 0.1444(6) 0.3987(3) 0.9244(2) 0.0540(11) Uani 1 1 d .
H25A H 0.1467 0.3603 0.8919 0.081 Uiso 1 1 calc GR
H25B H 0.1111 0.4515 0.9096 0.081 Uiso 1 1 calc GR
H25C H 0.0623 0.3809 0.9539 0.081 Uiso 1 1 calc GR
C1 C 1.1980(8) 0.0146(3) 0.4401(2) 0.0634(14) Uani 1 1 d .
H1A H 1.0959 -0.0183 0.4354 0.095 Uiso 1 1 calc GR
H1B H 1.2814 -0.0144 0.4638 0.095 Uiso 1 1 calc GR
H1C H 1.2464 0.0263 0.4014 0.095 Uiso 1 1 calc GR
H4 H 0.802(18) 0.198(7) 0.918(6) 0.25(6) Uiso 1 1 d .

loop_
_atom_site_aniso_label
_atom_site_aniso_U_11
_atom_site_aniso_U_22
_atom_site_aniso_U_33
_atom_site_aniso_U_23
_atom_site_aniso_U_13
_atom_site_aniso_U_12
Cl1 0.0893(8) 0.0288(4) 0.0457(5) 0.0063(4) -0.0046(6) 0.0043(6)
Cl2 0.0885(9) 0.0480(6) 0.0392(5) -0.0150(4) 0.0204(6) -0.0126(6)
O8 0.0479(17) 0.0434(15) 0.0376(14) -0.0033(12) -0.0054(13) 0.0073(14)
O7 0.0576(17) 0.0328(13) 0.0314(12) 0.0029(11) 0.0094(12) 0.0028(13)
O2 0.0640(18) 0.0317(14) 0.0322(13) 0.0014(12) 0.0050(13) 0.0029(13)
O3 0.0442(17) 0.0632(19) 0.0384(14) 0.0011(15) -0.0056(13) 0.0036(14)
O4 0.073(2) 0.0512(17) 0.0304(14) -0.0010(13) 0.0003(15) 0.0043(17)
O9 0.079(2) 0.0364(14) 0.0471(17) 0.0116(12) -0.0107(17) -0.0122(16)
O5 0.099(3) 0.0397(16) 0.0467(17) -0.0015(14) 0.0146(17) 0.0184(17)
O1S 0.091(3) 0.0489(18) 0.078(2) 0.0008(18) -0.014(2) -0.019(2)
O10 0.113(3) 0.0535(19) 0.0360(16) 0.0033(14) 0.0193(18) -0.0191(19)
O1 0.127(3) 0.0572(19) 0.0485(18) 0.0188(16) 0.025(2) 0.024(2)
O6 0.111(3) 0.069(2) 0.0449(18) 0.0258(17) 0.0079(19) -0.007(2)
C7 0.036(2) 0.0288(17) 0.0337(18) 0.0038(15) -0.0031(17) 0.0006(16)
C23 0.050(2) 0.0303(19) 0.0315(19) -0.0017(16) 0.0075(18) 0.0035(17)
C24 0.049(2) 0.0272(18) 0.0304(18) -0.0039(16) -0.0046(18) 0.0009(17)
C5 0.045(2) 0.034(2) 0.035(2) 0.0011(16) -0.0022(18) -0.0008(18)
C8 0.036(2) 0.0292(17) 0.0352(18) 0.0042(15) 0.0015(16) 0.0003(16)
C13 0.047(2) 0.0260(18) 0.0379(19) 0.0085(15) -0.0034(19) 0.0035(18)
C4 0.053(3) 0.039(2) 0.0313(19) 0.0045(18) -0.0014(18) -0.001(2)
C12 0.047(2) 0.038(2) 0.038(2) 0.0010(17) 0.0014(18) 0.0082(18)
C21 0.035(2) 0.0317(19) 0.0323(19) -0.0034(16) 0.0032(16) 0.0017(16)
C10 0.045(2) 0.0351(19) 0.0345(18) 0.0046(16) -0.0011(17) 0.0023(17)
C19 0.039(2) 0.032(2) 0.036(2) 0.0007(17) 0.0031(17) 0.0012(17)
C20 0.048(2) 0.0270(18) 0.038(2) -0.0038(16) 0.0043(18) 0.0004(17)
C6 0.054(3) 0.0306(19) 0.0302(18) 0.0082(16) -0.0008(18) -0.0010(18)
C11 0.048(2) 0.040(2) 0.0307(19) 0.0039(17) 0.0016(18) 0.0055(19)
C18 0.045(2) 0.034(2) 0.042(2) 0.0051(17) -0.0015(19) -0.0022(18)
C17 0.046(2) 0.0370(19) 0.037(2) 0.0050(17) -0.004(2) 0.0001(19)
C22 0.040(2) 0.0299(19) 0.0285(18) -0.0029(15) -0.0008(16) -0.0014(16)
C9 0.060(3) 0.034(2) 0.032(2) 0.0071(17) 0.0054(19) 0.0074(19)
C28 0.048(2) 0.0352(19) 0.0318(19) -0.0105(15) 0.0074(18) -0.0066(19)
C3 0.052(2) 0.040(2) 0.035(2) 0.0045(18) -0.002(2) 0.0022(19)
C26 0.058(3) 0.0286(18) 0.036(2) 0.0044(15) -0.002(2) -0.0048(18)
C2 0.060(3) 0.048(2) 0.036(2) 0.0057(18) 0.001(2) 0.011(2)
C16 0.049(3) 0.045(2) 0.042(2) 0.0152(19) -0.011(2) -0.006(2)
C14 0.052(3) 0.056(3) 0.053(3) 0.004(2) 0.012(2) 0.003(2)
C27 0.057(3) 0.041(2) 0.034(2) 0.0014(17) 0.005(2) -0.011(2)
C15 0.087(4) 0.038(2) 0.059(3) 0.007(2) -0.006(3) -0.010(3)
C25 0.059(3) 0.051(2) 0.052(3) 0.001(2) 0.002(2) -0.019(2)
C1 0.094(4) 0.058(3) 0.038(2) -0.002(2) 0.007(3) 0.015(3)

loop_
_atom_type_symbol
_atom_type_description
_atom_type_scat_dispersion_real
_atom_type_scat_dispersion_imag
_atom_type_scat_source
C C 0.0033 0.0016 'International Tables Vol C Tables 4.2.6.8 and 6.1.1.4'
H H 0.0000 0.0000 'International Tables Vol C Tables 4.2.6.8 and 6.1.1.4'
Cl Cl 0.1484 0.1585 'International Tables Vol C Tables 4.2.6.8 and 6.1.1.4'
O O 0.0106 0.0060 'International Tables Vol C Tables 4.2.6.8 and 6.1.1.4'

loop_
_geom_angle_atom_site_label_1
_geom_angle_atom_site_label_2
_geom_angle_atom_site_label_3
_geom_angle
C24 O8 H8A 109.5
C19 O7 C23 114.3(3)
C5 O2 C9 115.0(3)
C10 O3 H3 109.5
C11 O4 H4 108(10)
C26 O9 H9 109.5
H1SA O1S H1SB 109.5
C13 C7 C8 120.3(3)
C13 C7 C6 124.3(3)
C6 C7 C8 115.4(3)
O7 C23 H23A 109.0
O7 C23 H23B 109.0
O7 C23 C22 112.7(3)
H23A C23 H23B 107.8
C22 C23 H23A 109.0
C22 C23 H23B 109.0
O8 C24 H24 109.2
O8 C24 C22 111.2(3)
O8 C24 C26 108.0(3)
C22 C24 H24 109.2
C26 C24 H24 109.2
C26 C24 C22 110.0(3)
O2 C5 C4 114.2(3)
C6 C5 O2 123.1(3)
C6 C5 C4 122.7(4)
C7 C8 H8 107.9
C7 C8 C10 112.0(3)
C7 C8 C9 109.9(3)
C10 C8 H8 107.9
C9 C8 H8 107.9
C9 C8 C10 111.0(3)
C7 C13 Cl1 120.9(3)
C7 C13 C12 124.1(3)
C12 C13 Cl1 115.0(3)
C5 C4 H4A 116.8
C3 C4 C5 126.4(4)
C3 C4 H4A 116.8
O5 C12 C13 121.4(4)
O5 C12 C11 121.2(3)
C13 C12 C11 117.3(3)
C20 C21 C22 115.0(3)
C28 C21 C20 124.7(3)
C28 C21 C22 120.3(3)
O3 C10 C8 107.3(3)
O3 C10 H10 109.0
O3 C10 C11 111.7(3)
C8 C10 H10 109.0
C11 C10 C8 110.7(3)
C11 C10 H10 109.0
O7 C19 C18 114.9(3)
C20 C19 O7 123.5(3)
C20 C19 C18 121.6(4)
C21 C20 H20 118.7
C19 C20 C21 122.5(3)
C19 C20 H20 118.7
C7 C6 H6 118.7
C5 C6 C7 122.7(3)
C5 C6 H6 118.7
O4 C11 C12 106.1(3)
O4 C11 C10 110.3(3)
O4 C11 C14 108.8(3)
C10 C11 C12 110.1(3)
C14 C11 C12 109.2(3)
C14 C11 C10 112.2(4)
C19 C18 H18 116.9
C17 C18 C19 126.2(4)
C17 C18 H18 116.9
C18 C17 H17 117.9
C18 C17 C16 124.1(4)
C16 C17 H17 117.9
C23 C22 C24 111.1(3)
C23 C22 C21 109.4(3)
C23 C22 H22 108.2
C24 C22 H22 108.2
C21 C22 C24 111.7(3)
C21 C22 H22 108.2
O2 C9 C8 112.8(3)
O2 C9 H9A 109.0
O2 C9 H9B 109.0
C8 C9 H9A 109.0
C8 C9 H9B 109.0
H9A C9 H9B 107.8
C21 C28 Cl2 121.0(3)
C21 C28 C27 124.0(3)
C27 C28 Cl2 115.0(3)
C4 C3 H3A 118.9
C4 C3 C2 122.3(4)
C2 C3 H3A 118.9
O9 C26 C24 109.2(3)
O9 C26 C27 108.8(3)
O9 C26 C25 106.6(3)
C24 C26 C27 110.7(3)
C24 C26 C25 112.2(3)
C25 C26 C27 109.2(4)
O1 C2 C3 120.8(4)
O1 C2 C1 121.7(4)
C1 C2 C3 117.5(4)
O6 C16 C17 119.6(4)
O6 C16 C15 120.1(4)
C17 C16 C15 120.3(4)
C11 C14 H14A 109.5
C11 C14 H14B 109.5
C11 C14 H14C 109.5
H14A C14 H14B 109.5
H14A C14 H14C 109.5
H14B C14 H14C 109.5
O10 C27 C28 122.8(4)
O10 C27 C26 120.6(4)
C28 C27 C26 116.6(3)
C16 C15 H15A 109.5
C16 C15 H15B 109.5
C16 C15 H15C 109.5
H15A C15 H15B 109.5
H15A C15 H15C 109.5
H15B C15 H15C 109.5
C26 C25 H25A 109.5
C26 C25 H25B 109.5
C26 C25 H25C 109.5
H25A C25 H25B 109.5
H25A C25 H25C 109.5
H25B C25 H25C 109.5
C2 C1 H1A 109.5
C2 C1 H1B 109.5
C2 C1 H1C 109.5
H1A C1 H1B 109.5
H1A C1 H1C 109.5
H1B C1 H1C 109.5

loop_
_geom_bond_atom_site_label_1
_geom_bond_atom_site_label_2
_geom_bond_distance
Cl1 C13 1.732(3)
Cl2 C28 1.737(3)
O8 H8A 0.8200
O8 C24 1.425(5)
O7 C23 1.452(4)
O7 C19 1.352(4)
O2 C5 1.359(4)
O2 C9 1.446(4)
O3 H3 0.8200
O3 C10 1.415(5)
O4 C11 1.419(5)
O4 H4 0.68(12)
O9 H9 0.8200
O9 C26 1.424(4)
O5 C12 1.209(5)
O1S H1SA 0.8498
O1S H1SB 0.8499
O10 C27 1.214(5)
O1 C2 1.212(5)
O6 C16 1.211(5)
C7 C8 1.511(5)
C7 C13 1.342(5)
C7 C6 1.428(5)
C23 H23A 0.9700
C23 H23B 0.9700
C23 C22 1.512(5)
C24 H24 0.9800
C24 C22 1.531(5)
C24 C26 1.522(6)
C5 C4 1.454(5)
C5 C6 1.340(5)
C8 H8 0.9800
C8 C10 1.540(5)
C8 C9 1.512(5)
C13 C12 1.459(5)
C4 H4A 0.9300
C4 C3 1.316(6)
C12 C11 1.535(5)
C21 C20 1.434(5)
C21 C22 1.514(5)
C21 C28 1.343(5)
C10 H10 0.9800
C10 C11 1.533(6)
C19 C20 1.347(5)
C19 C18 1.459(5)
C20 H20 0.9300
C6 H6 0.9300
C11 C14 1.513(6)
C18 H18 0.9300
C18 C17 1.325(5)
C17 H17 0.9300
C17 C16 1.477(6)
C22 H22 0.9800
C9 H9A 0.9700
C9 H9B 0.9700
C28 C27 1.459(5)
C3 H3A 0.9300
C3 C2 1.484(6)
C26 C27 1.531(5)
C26 C25 1.524(6)
C2 C1 1.479(6)
C16 C15 1.493(6)
C14 H14A 0.9600
C14 H14B 0.9600
C14 H14C 0.9600
C15 H15A 0.9600
C15 H15B 0.9600
C15 H15C 0.9600
C25 H25A 0.9600
C25 H25B 0.9600
C25 H25C 0.9600
C1 H1A 0.9600
C1 H1B 0.9600
C1 H1C 0.9600

loop_
_geom_torsion_atom_site_label_1
_geom_torsion_atom_site_label_2
_geom_torsion_atom_site_label_3
_geom_torsion_atom_site_label_4
_geom_torsion
Cl1 C13 C12 O5 -4.1(6)
Cl1 C13 C12 C11 174.6(3)
Cl2 C28 C27 O10 -4.1(6)
Cl2 C28 C27 C26 174.8(3)
O8 C24 C22 C23 56.5(4)
O8 C24 C22 C21 -66.0(4)
O8 C24 C26 O9 -54.8(4)
O8 C24 C26 C27 65.0(4)
O8 C24 C26 C25 -172.7(3)
O7 C23 C22 C24 -177.5(3)
O7 C23 C22 C21 -53.7(4)
O7 C19 C20 C21 -2.6(6)
O7 C19 C18 C17 -8.0(6)
O2 C5 C4 C3 -6.6(6)
O2 C5 C6 C7 -1.9(7)
O3 C10 C11 O4 -52.1(4)
O3 C10 C11 C12 64.6(4)
O3 C10 C11 C14 -173.6(3)
O9 C26 C27 O10 -27.7(6)
O9 C26 C27 C28 153.4(4)
O5 C12 C11 O4 -29.0(5)
O5 C12 C11 C10 -148.3(4)
O5 C12 C11 C14 88.1(5)
C7 C8 C10 O3 -69.6(4)
C7 C8 C10 C11 52.5(4)
C7 C8 C9 O2 -51.9(4)
C7 C13 C12 O5 173.8(4)
C7 C13 C12 C11 -7.5(6)
C23 O7 C19 C20 -19.4(5)
C23 O7 C19 C18 161.8(3)
C24 C26 C27 O10 -147.7(4)
C24 C26 C27 C28 33.4(5)
C5 O2 C9 C8 47.1(5)
C5 C4 C3 C2 -177.6(4)
C8 C7 C13 Cl1 -178.0(3)
C8 C7 C13 C12 4.2(6)
C8 C7 C6 C5 -5.1(6)
C8 C10 C11 O4 -171.7(3)
C8 C10 C11 C12 -55.0(4)
C8 C10 C11 C14 66.8(4)
C13 C7 C8 C10 -27.0(5)
C13 C7 C8 C9 -150.9(4)
C13 C7 C6 C5 176.9(4)
C13 C12 C11 O4 152.3(3)
C13 C12 C11 C10 33.0(5)
C13 C12 C11 C14 -90.6(4)
C4 C5 C6 C7 -179.9(4)
C4 C3 C2 O1 9.9(8)
C4 C3 C2 C1 -169.9(4)
C21 C28 C27 O10 174.6(5)
C21 C28 C27 C26 -6.5(6)
C10 C8 C9 O2 -176.3(3)
C19 O7 C23 C22 48.1(4)
C19 C18 C17 C16 178.4(4)
C20 C21 C22 C23 32.1(5)
C20 C21 C22 C24 155.6(3)
C20 C21 C28 Cl2 -1.1(6)
C20 C21 C28 C27 -179.7(4)
C20 C19 C18 C17 173.2(4)
C6 C7 C8 C10 154.9(3)
C6 C7 C8 C9 31.0(5)
C6 C7 C13 Cl1 0.0(6)
C6 C7 C13 C12 -177.8(4)
C6 C5 C4 C3 171.5(4)
C18 C19 C20 C21 176.1(4)
C18 C17 C16 O6 -171.8(4)
C18 C17 C16 C15 7.9(7)
C22 C24 C26 O9 -176.3(3)
C22 C24 C26 C27 -56.5(4)
C22 C24 C26 C25 65.8(4)
C22 C21 C20 C19 -5.2(6)
C22 C21 C28 Cl2 -178.1(3)
C22 C21 C28 C27 3.3(6)
C9 O2 C5 C4 158.4(4)
C9 O2 C5 C6 -19.8(6)
C9 C8 C10 O3 53.7(4)
C9 C8 C10 C11 175.8(3)
C28 C21 C20 C19 177.7(4)
C28 C21 C22 C23 -150.7(4)
C28 C21 C22 C24 -27.2(5)
C26 C24 C22 C23 176.1(3)
C26 C24 C22 C21 53.6(4)
C25 C26 C27 O10 88.3(5)
C25 C26 C27 C28 -90.6(4)
